data_4324297
loop_
_publ_author_name
'Maria Strianese'
'Stefano Milione'
'Valerio Bertolasi'
'Claudio Pellecchia'
'Alfonso Grassi'

_publ_section_title
;
 Heteroscorpionate-Based Co2+, Zn2+, and Cu2+ Complexes: Coordination
 Behavior, Aerobic Oxidation, and Hydrogen Sulfide Detection
;
_journal_name_full 'Inorganic Chemistry'
_journal_page_first 900
_journal_page_last 910
_journal_paper_doi 10.1021/ic101467s
_journal_volume 50
_journal_year 2011
_chemical_formula_moiety 'C21 H26 Cl2 Cu N4 O2'
_chemical_formula_sum 'C21 H26 Cl2 Cu N4 O2'
_chemical_formula_weight 500.90
_chemical_name_systematic
;
 ?
;
_space_group_IT_number 9
_symmetry_cell_setting monoclinic
_symmetry_space_group_name_Hall 'C -2yc'
_symmetry_space_group_name_H-M 'C 1 c 1'
_atom_sites_solution_hydrogens geom
_atom_sites_solution_primary direct
_atom_sites_solution_secondary difmap
_audit_creation_method SHELXL-97
_cell_angle_alpha 90.00
_cell_angle_beta 91.056(2)
_cell_angle_gamma 90.00
_cell_formula_units_Z 4
_cell_length_a 9.4281(3)
_cell_length_b 18.9355(7)
_cell_length_c 13.3689(5)
_cell_measurement_reflns_used 11593
_cell_measurement_temperature 295
_cell_measurement_theta_max 28.00
_cell_measurement_theta_min 5.21
_cell_volume 2386.29(15)
_computing_cell_refinement 'Denzo-SMN (Otwinowski & Minor, 1997)'
_computing_data_collection 'COLLECT (Nonius, 1998)'
_computing_data_reduction 'Denzo-SMN (Otwinowski & Minor, 1997)'
_computing_molecular_graphics 'ORTEPIII (Burnett & Johnson, 1996)'
_computing_publication_material 'SHELXL-97 (Sheldrick, 1997), PARST (Nardelli, 1995)'
_computing_structure_refinement 'SHELXL-97 (Sheldrick, 1997)'
_computing_structure_solution 'SIR97 (Altomare et al., 1999)'
_diffrn_ambient_temperature 295
_diffrn_measured_fraction_theta_full 0.977
_diffrn_measured_fraction_theta_max 0.977
_diffrn_measurement_device_type 'Nonius Kappa CCD'
_diffrn_measurement_method '\f scans and \w scans'
_diffrn_radiation_monochromator graphite
_diffrn_radiation_source 'fine-focus sealed tube'
_diffrn_radiation_type MoK\a
_diffrn_radiation_wavelength 0.71073
_diffrn_reflns_av_R_equivalents 0.0318
_diffrn_reflns_av_sigmaI/netI 0.0457
_diffrn_reflns_limit_h_max 12
_diffrn_reflns_limit_h_min -12
_diffrn_reflns_limit_k_max 24
_diffrn_reflns_limit_k_min -21
_diffrn_reflns_limit_l_max 17
_diffrn_reflns_limit_l_min -17
_diffrn_reflns_number 11593
_diffrn_reflns_theta_full 28.01
_diffrn_reflns_theta_max 28.01
_diffrn_reflns_theta_min 5.21
_exptl_absorpt_coefficient_mu 1.163
_exptl_absorpt_correction_T_max 0.915
_exptl_absorpt_correction_T_min 0.705
_exptl_absorpt_correction_type empirical
_exptl_absorpt_process_details 'SORTAV (R.H. Blessing, Acta Crystallogr., 1995, A51, 33)'
_exptl_crystal_colour yellow
_exptl_crystal_density_diffrn 1.394
_exptl_crystal_description plate
_exptl_crystal_F_000 1036
_exptl_crystal_size_max 0.55
_exptl_crystal_size_mid 0.24
_exptl_crystal_size_min 0.07
_refine_diff_density_max 0.413
_refine_diff_density_min -0.348
_refine_diff_density_rms 0.056
_refine_ls_abs_structure_details 'Flack H D (1983), Acta Cryst. A39, 876-881'
_refine_ls_abs_structure_Flack 0.083(16)
_refine_ls_extinction_method none
_refine_ls_goodness_of_fit_ref 1.053
_refine_ls_hydrogen_treatment constr
_refine_ls_matrix_type full
_refine_ls_number_parameters 278
_refine_ls_number_reflns 2821
_refine_ls_number_restraints 2
_refine_ls_restrained_S_all 1.053
_refine_ls_R_factor_all 0.0482
_refine_ls_R_factor_gt 0.0365
_refine_ls_shift/su_max 0.001
_refine_ls_shift/su_mean 0.000
_refine_ls_structure_factor_coef Fsqd
_refine_ls_weighting_details 'calc w=1/[\s^2^(Fo^2^)+(0.0445P)^2^+1.6610P] where P=(Fo^2^+2Fc^2^)/3'
_refine_ls_weighting_scheme calc
_refine_ls_wR_factor_gt 0.0864
_refine_ls_wR_factor_ref 0.0948
_reflns_number_gt 2433
_reflns_number_total 2821
_reflns_threshold_expression I>2sigma(I)
_cod_data_source_file ic101467s_si_002_2.cif
_cod_data_source_block (3)
_cod_database_code 4324297

loop_
_symmetry_equiv_pos_as_xyz
'x, y, z'
'x, -y, z+1/2'
'x+1/2, y+1/2, z'
'x+1/2, -y+1/2, z+1/2'

loop_
_atom_site_label
_atom_site_type_symbol
_atom_site_fract_x
_atom_site_fract_y
_atom_site_fract_z
_atom_site_U_iso_or_equiv
_atom_site_adp_type
_atom_site_occupancy
_atom_site_symmetry_multiplicity
_atom_site_calc_flag
_atom_site_refinement_flags
Cu1 Cu 0.99659(4) 0.89442(3) 0.22432(4) 0.03905(14) Uani 1 1 d .
Cl1 Cl 0.84845(13) 0.97299(7) 0.15760(9) 0.0524(3) Uani 1 1 d .
Cl2 Cl 1.10847(17) 0.85829(10) 0.09184(11) 0.0706(4) Uani 1 1 d .
O1 O 0.6776(3) 0.97409(19) 0.4360(3) 0.0572(9) Uani 1 1 d .
O2 O 1.0610(5) 1.1503(2) 0.3044(3) 0.0717(12) Uani 1 1 d .
N1 N 1.1084(4) 0.9081(2) 0.4354(3) 0.0399(8) Uani 1 1 d .
N2 N 1.1501(4) 0.8937(2) 0.3392(3) 0.0442(9) Uani 1 1 d .
N3 N 0.8727(4) 0.86717(19) 0.4210(3) 0.0359(7) Uani 1 1 d .
N4 N 0.8630(4) 0.8549(2) 0.3216(3) 0.0378(8) Uani 1 1 d .
C1 C 0.7654(5) 1.0172(2) 0.4152(3) 0.0385(9) Uani 1 1 d .
C2 C 0.7260(5) 1.0923(3) 0.3903(4) 0.0477(11) Uani 1 1 d .
C3 C 0.8286(6) 1.1349(3) 0.3583(4) 0.0563(13) Uani 1 1 d .
H3 H 0.8053 1.1814 0.3431 0.068 Uiso 1 1 calc R
C4 C 0.9745(6) 1.1124(2) 0.3461(4) 0.0498(11) Uani 1 1 d .
C5 C 1.0159(5) 1.0425(2) 0.3827(3) 0.0423(10) Uani 1 1 d .
H5 H 1.1113 1.0298 0.3843 0.051 Uiso 1 1 calc R
C6 C 0.9190(4) 0.9966(2) 0.4139(3) 0.0325(8) Uani 1 1 d .
C7 C 0.9614(4) 0.9251(2) 0.4567(3) 0.0345(8) Uani 1 1 d .
H7 H 0.9525 0.9276 0.5295 0.041 Uiso 1 1 calc R
C8 C 1.2212(5) 0.9123(3) 0.4996(4) 0.0507(12) Uani 1 1 d .
C9 C 1.3383(6) 0.8983(4) 0.4424(5) 0.0662(16) Uani 1 1 d .
H9 H 1.4320 0.8967 0.4653 0.079 Uiso 1 1 calc R
C10 C 1.2913(5) 0.8871(3) 0.3450(5) 0.0583(14) Uani 1 1 d .
C11 C 1.2103(6) 0.9310(4) 0.6059(4) 0.0676(16) Uani 1 1 d .
H11A H 1.1546 0.8960 0.6393 0.101 Uiso 1 1 calc R
H11B H 1.1657 0.9763 0.6118 0.101 Uiso 1 1 calc R
H11C H 1.3035 0.9327 0.6360 0.101 Uiso 1 1 calc R
C12 C 1.3814(7) 0.8709(6) 0.2561(6) 0.095(3) Uani 1 1 d .
H12A H 1.3379 0.8906 0.1969 0.143 Uiso 1 1 calc R
H12B H 1.3898 0.8207 0.2486 0.143 Uiso 1 1 calc R
H12C H 1.4739 0.8912 0.2661 0.143 Uiso 1 1 calc R
C13 C 0.7807(5) 0.8263(2) 0.4719(4) 0.0433(10) Uani 1 1 d .
C14 C 0.7118(5) 0.7862(3) 0.4016(4) 0.0467(10) Uani 1 1 d .
H14 H 0.6422 0.7526 0.4133 0.056 Uiso 1 1 calc R
C15 C 0.7653(5) 0.8052(2) 0.3088(3) 0.0411(9) Uani 1 1 d .
C16 C 0.7653(8) 0.8299(3) 0.5823(4) 0.0655(15) Uani 1 1 d .
H16A H 0.7421 0.8773 0.6013 0.098 Uiso 1 1 calc R
H16B H 0.8528 0.8161 0.6145 0.098 Uiso 1 1 calc R
H16C H 0.6910 0.7986 0.6023 0.098 Uiso 1 1 calc R
C17 C 0.7328(6) 0.7776(3) 0.2067(4) 0.0593(13) Uani 1 1 d .
H17A H 0.7647 0.7295 0.2020 0.089 Uiso 1 1 calc R
H17B H 0.7805 0.8059 0.1582 0.089 Uiso 1 1 calc R
H17C H 0.6323 0.7795 0.1941 0.089 Uiso 1 1 calc R
C18 C 0.5718(6) 1.1157(4) 0.3986(5) 0.0701(17) Uani 1 1 d .
C19 C 0.5603(12) 1.1947(5) 0.3816(11) 0.152(6) Uani 1 1 d .
H19A H 0.6021 1.2067 0.3189 0.227 Uiso 1 1 calc R
H19B H 0.6094 1.2192 0.4348 0.227 Uiso 1 1 calc R
H19C H 0.4623 1.2084 0.3805 0.227 Uiso 1 1 calc R
C20 C 0.5165(7) 1.0977(4) 0.5022(6) 0.081(2) Uani 1 1 d .
H20A H 0.5748 1.1202 0.5524 0.121 Uiso 1 1 calc R
H20B H 0.5193 1.0474 0.5119 0.121 Uiso 1 1 calc R
H20C H 0.4205 1.1140 0.5076 0.121 Uiso 1 1 calc R
C21 C 0.4854(8) 1.0774(6) 0.3188(6) 0.105(3) Uani 1 1 d .
H21A H 0.4928 1.0273 0.3292 0.157 Uiso 1 1 calc R
H21B H 0.5207 1.0891 0.2540 0.157 Uiso 1 1 calc R
H21C H 0.3878 1.0914 0.3227 0.157 Uiso 1 1 calc R

loop_
_atom_site_aniso_label
_atom_site_aniso_U_11
_atom_site_aniso_U_22
_atom_site_aniso_U_33
_atom_site_aniso_U_23
_atom_site_aniso_U_13
_atom_site_aniso_U_12
Cu1 0.0356(2) 0.0459(3) 0.0359(2) 0.0021(2) 0.00578(16) 0.0013(3)
Cl1 0.0538(7) 0.0580(7) 0.0453(6) 0.0112(5) 0.0010(5) 0.0083(5)
Cl2 0.0704(9) 0.0950(12) 0.0469(7) -0.0084(7) 0.0160(6) 0.0231(8)
O1 0.0285(16) 0.052(2) 0.091(3) 0.0014(18) 0.0100(15) -0.0029(15)
O2 0.090(3) 0.052(2) 0.075(3) 0.0036(18) 0.028(2) -0.027(2)
N1 0.0342(18) 0.053(2) 0.0327(18) -0.0002(15) -0.0012(14) 0.0028(15)
N2 0.0297(17) 0.061(2) 0.042(2) -0.0045(17) 0.0050(14) 0.0077(16)
N3 0.0342(18) 0.0366(17) 0.0372(18) 0.0031(14) 0.0072(13) -0.0023(14)
N4 0.0310(17) 0.045(2) 0.0378(18) 0.0018(16) 0.0010(13) -0.0017(15)
C1 0.034(2) 0.042(2) 0.040(2) -0.0045(17) 0.0011(15) 0.0019(17)
C2 0.049(3) 0.050(3) 0.045(3) -0.001(2) 0.001(2) 0.012(2)
C3 0.072(4) 0.036(2) 0.061(3) 0.005(2) 0.005(3) 0.007(2)
C4 0.062(3) 0.040(2) 0.048(3) -0.0035(19) 0.011(2) -0.013(2)
C5 0.035(2) 0.045(2) 0.047(2) -0.0016(19) 0.0083(17) -0.0080(18)
C6 0.0273(18) 0.036(2) 0.0349(19) -0.0034(15) 0.0060(14) -0.0033(15)
C7 0.0303(19) 0.040(2) 0.0330(19) 0.0010(16) 0.0010(14) -0.0020(16)
C8 0.038(2) 0.065(3) 0.048(3) 0.002(2) -0.0087(19) 0.008(2)
C9 0.033(2) 0.095(5) 0.070(4) -0.006(3) -0.008(2) 0.016(3)
C10 0.027(2) 0.084(4) 0.064(3) -0.008(3) 0.004(2) 0.012(2)
C11 0.048(3) 0.104(5) 0.051(3) 0.002(3) -0.013(2) 0.009(3)
C12 0.043(3) 0.172(8) 0.071(4) -0.024(5) 0.013(3) 0.020(4)
C13 0.048(2) 0.038(2) 0.045(2) 0.0071(18) 0.0110(18) -0.0023(18)
C14 0.045(2) 0.047(2) 0.049(3) 0.002(2) 0.0067(18) -0.014(2)
C15 0.043(2) 0.036(2) 0.044(2) 0.0029(18) 0.0021(17) -0.0026(19)
C16 0.088(4) 0.060(3) 0.049(3) 0.004(2) 0.017(3) -0.022(3)
C17 0.064(3) 0.062(3) 0.051(3) -0.004(2) -0.004(2) -0.020(3)
C18 0.050(3) 0.085(4) 0.075(4) 0.011(3) 0.002(3) 0.030(3)
C19 0.114(7) 0.100(7) 0.242(15) 0.061(8) 0.054(8) 0.069(6)
C20 0.056(3) 0.113(6) 0.074(4) -0.015(4) 0.014(3) 0.020(3)
C21 0.058(4) 0.184(9) 0.073(5) 0.003(5) -0.013(3) 0.033(5)

loop_
_atom_type_symbol
_atom_type_description
_atom_type_scat_dispersion_real
_atom_type_scat_dispersion_imag
_atom_type_scat_source
Cu Cu 0.3201 1.2651 'International Tables Vol C Tables 4.2.6.8 and 6.1.1.4'
C C 0.0033 0.0016 'International Tables Vol C Tables 4.2.6.8 and 6.1.1.4'
H H 0.0000 0.0000 'International Tables Vol C Tables 4.2.6.8 and 6.1.1.4'
Cl Cl 0.1484 0.1585 'International Tables Vol C Tables 4.2.6.8 and 6.1.1.4'
N N 0.0061 0.0033 'International Tables Vol C Tables 4.2.6.8 and 6.1.1.4'
O O 0.0106 0.0060 'International Tables Vol C Tables 4.2.6.8 and 6.1.1.4'

loop_
_geom_angle_atom_site_label_1
_geom_angle_atom_site_label_2
_geom_angle_atom_site_label_3
_geom_angle
N4 Cu1 N2 87.42(15)
N4 Cu1 Cl2 137.51(12)
N2 Cu1 Cl2 104.79(11)
N4 Cu1 Cl1 96.60(11)
N2 Cu1 Cl1 136.23(12)
Cl2 Cu1 Cl1 101.17(6)
C8 N1 N2 111.6(4)
C8 N1 C7 127.0(4)
N2 N1 C7 121.0(3)
C10 N2 N1 105.4(4)
C10 N2 Cu1 135.8(4)
N1 N2 Cu1 118.6(3)
N4 N3 C13 111.3(4)
N4 N3 C7 118.7(3)
C13 N3 C7 129.5(4)
C15 N4 N3 106.5(4)
C15 N4 Cu1 129.4(3)
N3 N4 Cu1 123.4(3)
O1 C1 C6 119.7(4)
O1 C1 C2 121.8(4)
C6 C1 C2 118.5(4)
C3 C2 C1 117.7(4)
C3 C2 C18 123.0(5)
C1 C2 C18 119.3(5)
C2 C3 C4 123.5(5)
C2 C3 H3 118.3
C4 C3 H3 118.3
O2 C4 C3 121.2(5)
O2 C4 C5 120.4(5)
C3 C4 C5 118.4(4)
C6 C5 C4 120.9(4)
C6 C5 H5 119.5
C4 C5 H5 119.5
C5 C6 C1 120.1(4)
C5 C6 C7 121.4(4)
C1 C6 C7 118.3(3)
N3 C7 N1 108.2(3)
N3 C7 C6 113.8(3)
N1 C7 C6 111.6(3)
N3 C7 H7 107.7
N1 C7 H7 107.7
C6 C7 H7 107.7
N1 C8 C9 105.3(5)
N1 C8 C11 123.9(5)
C9 C8 C11 130.8(5)
C8 C9 C10 107.8(5)
C8 C9 H9 126.1
C10 C9 H9 126.1
N2 C10 C9 109.9(5)
N2 C10 C12 123.3(5)
C9 C10 C12 126.8(5)
C8 C11 H11A 109.5
C8 C11 H11B 109.5
H11A C11 H11B 109.5
C8 C11 H11C 109.5
H11A C11 H11C 109.5
H11B C11 H11C 109.5
C10 C12 H12A 109.5
C10 C12 H12B 109.5
H12A C12 H12B 109.5
C10 C12 H12C 109.5
H12A C12 H12C 109.5
H12B C12 H12C 109.5
N3 C13 C14 105.9(4)
N3 C13 C16 123.2(5)
C14 C13 C16 131.0(4)
C13 C14 C15 107.1(4)
C13 C14 H14 126.4
C15 C14 H14 126.4
N4 C15 C14 109.3(4)
N4 C15 C17 119.9(4)
C14 C15 C17 130.8(4)
C13 C16 H16A 109.5
C13 C16 H16B 109.5
H16A C16 H16B 109.5
C13 C16 H16C 109.5
H16A C16 H16C 109.5
H16B C16 H16C 109.5
C15 C17 H17A 109.5
C15 C17 H17B 109.5
H17A C17 H17B 109.5
C15 C17 H17C 109.5
H17A C17 H17C 109.5
H17B C17 H17C 109.5
C21 C18 C19 109.3(8)
C21 C18 C2 108.1(6)
C19 C18 C2 109.9(7)
C21 C18 C20 110.1(7)
C19 C18 C20 109.3(7)
C2 C18 C20 110.1(5)
C18 C19 H19A 109.5
C18 C19 H19B 109.5
H19A C19 H19B 109.5
C18 C19 H19C 109.5
H19A C19 H19C 109.5
H19B C19 H19C 109.5
C18 C20 H20A 109.5
C18 C20 H20B 109.5
H20A C20 H20B 109.5
C18 C20 H20C 109.5
H20A C20 H20C 109.5
H20B C20 H20C 109.5
C18 C21 H21A 109.5
C18 C21 H21B 109.5
H21A C21 H21B 109.5
C18 C21 H21C 109.5
H21A C21 H21C 109.5
H21B C21 H21C 109.5

loop_
_geom_bond_atom_site_label_1
_geom_bond_atom_site_label_2
_geom_bond_distance
Cu1 N4 1.975(4)
Cu1 N2 2.091(4)
Cu1 Cl2 2.1878(14)
Cu1 Cl1 2.2167(13)
O1 C1 1.200(5)
O2 C4 1.228(6)
N1 C8 1.358(6)
N1 N2 1.378(5)
N1 C7 1.456(5)
N2 C10 1.338(6)
N3 N4 1.351(5)
N3 C13 1.355(5)
N3 C7 1.454(6)
N4 C15 1.326(6)
C1 C6 1.501(6)
C1 C2 1.504(7)
C2 C3 1.335(8)
C2 C18 1.526(7)
C3 C4 1.452(8)
C3 H3 0.9300
C4 C5 1.462(7)
C5 C6 1.333(6)
C5 H5 0.9300
C6 C7 1.521(6)
C7 H7 0.9800
C8 C9 1.380(8)
C8 C11 1.469(8)
C9 C10 1.384(9)
C9 H9 0.9300
C10 C12 1.505(8)
C11 H11A 0.9600
C11 H11B 0.9600
C11 H11C 0.9600
C12 H12A 0.9600
C12 H12B 0.9600
C12 H12C 0.9600
C13 C14 1.363(7)
C13 C16 1.487(7)
C14 C15 1.394(7)
C14 H14 0.9300
C15 C17 1.488(7)
C16 H16A 0.9600
C16 H16B 0.9600
C16 H16C 0.9600
C17 H17A 0.9600
C17 H17B 0.9600
C17 H17C 0.9600
C18 C21 1.515(12)
C18 C19 1.518(12)
C18 C20 1.528(10)
C19 H19A 0.9600
C19 H19B 0.9600
C19 H19C 0.9600
C20 H20A 0.9600
C20 H20B 0.9600
C20 H20C 0.9600
C21 H21A 0.9600
C21 H21B 0.9600
C21 H21C 0.9600
